data_2219550
loop_
_publ_author_name
'Sundaresan, S.'
'Ramesh, P.'
'Arumugam, N.'
'Raghunathan, R.'
'Ponnuswamy, M. N.'

_publ_section_title
;Methyl
 2-benzyl-5-[1-(4-methoxyphenyl)-4-oxo-3-phenylazetidin-2-yl]-4-nitro-3-phenylpyrrolidine-2-carboxylate
;
_journal_coeditor_code CV2439
_journal_issue 10
_journal_name_full 'Acta Crystallographica Section E'
_journal_page_first o1993
_journal_paper_doi 10.1107/S1600536808029875
_journal_volume 64
_journal_year 2008
_chemical_formula_iupac 'C35 H33 N3 O6'
_chemical_formula_moiety 'C35 H33 N3 O6'
_chemical_formula_sum 'C35 H33 N3 O6'
_chemical_formula_weight 591.64
_chemical_name_systematic
'Methyl 2-benzyl-5-[1-(4-methoxyphenyl)-4-oxo-3-phenylazetidin-2-yl]-4-nitro-3-phenylpyrrolidine-2-carboxylate'
_space_group_IT_number 2
_symmetry_cell_setting triclinic
_symmetry_space_group_name_Hall '-P 1'
_symmetry_space_group_name_H-M 'P -1'
_atom_sites_solution_hydrogens geom
_atom_sites_solution_primary direct
_atom_sites_solution_secondary difmap
_audit_creation_method SHELXL-97
_cell_angle_alpha 91.8330(10)
_cell_angle_beta 106.1540(10)
_cell_angle_gamma 102.5360(10)
_cell_formula_units_Z 2
_cell_length_a 10.1727(2)
_cell_length_b 10.4210(2)
_cell_length_c 15.1680(3)
_cell_measurement_reflns_used 4523
_cell_measurement_temperature 293(2)
_cell_measurement_theta_max 25.00
_cell_measurement_theta_min 2.14
_cell_volume 1500.31(5)
_computing_cell_refinement 'APEX2 (Bruker, 2004)'
_computing_data_collection 'APEX2 (Bruker, 2004)'
_computing_data_reduction 'SAINT (Bruker, 2004)'
_computing_molecular_graphics 'ORTEP-3 (Farrugia, 1997)'
_computing_publication_material 'SHELXL97 (Sheldrick, 2008) and PLATON (Spek, 2003)'
_computing_structure_refinement 'SHELXL97 (Sheldrick, 2008)'
_computing_structure_solution 'SHELXS97 (Sheldrick, 2008)'
_diffrn_ambient_temperature 293(2)
_diffrn_measured_fraction_theta_full 0.999
_diffrn_measured_fraction_theta_max 0.999
_diffrn_measurement_device_type 'Bruker APEXII CCD area-detector'
_diffrn_measurement_method '\w and \f'
_diffrn_radiation_monochromator graphite
_diffrn_radiation_source 'fine-focus sealed tube'
_diffrn_radiation_type MoK\a
_diffrn_radiation_wavelength 0.71073
_diffrn_reflns_av_R_equivalents 0.0221
_diffrn_reflns_av_sigmaI/netI 0.0143
_diffrn_reflns_limit_h_max 12
_diffrn_reflns_limit_h_min -12
_diffrn_reflns_limit_k_max 12
_diffrn_reflns_limit_k_min -12
_diffrn_reflns_limit_l_max 18
_diffrn_reflns_limit_l_min -18
_diffrn_reflns_number 29479
_diffrn_reflns_theta_full 25.00
_diffrn_reflns_theta_max 25.00
_diffrn_reflns_theta_min 2.14
_diffrn_standards_decay_% 0
_diffrn_standards_number 0
_exptl_absorpt_coefficient_mu 0.090
_exptl_absorpt_correction_T_max 0.987
_exptl_absorpt_correction_T_min 0.978
_exptl_absorpt_correction_type multi-scan
_exptl_absorpt_process_details '(SADABS; Sheldrick, 2001)'
_exptl_crystal_colour Colourless
_exptl_crystal_density_diffrn 1.310
_exptl_crystal_density_method 'not measured'
_exptl_crystal_description Block
_exptl_crystal_F_000 624
_exptl_crystal_size_max 0.23
_exptl_crystal_size_mid 0.20
_exptl_crystal_size_min 0.18
_refine_diff_density_max 0.280
_refine_diff_density_min -0.282
_refine_ls_extinction_method none
_refine_ls_goodness_of_fit_ref 1.021
_refine_ls_hydrogen_treatment mixed
_refine_ls_matrix_type full
_refine_ls_number_parameters 400
_refine_ls_number_reflns 5290
_refine_ls_number_restraints 1
_refine_ls_restrained_S_all 1.022
_refine_ls_R_factor_all 0.0494
_refine_ls_R_factor_gt 0.0412
_refine_ls_shift/su_max 0.009
_refine_ls_shift/su_mean 0.000
_refine_ls_structure_factor_coef Fsqd
_refine_ls_weighting_details 'calc w=1/[\s^2^(Fo^2^)+(0.0505P)^2^+0.5651P] where P=(Fo^2^+2Fc^2^)/3'
_refine_ls_weighting_scheme calc
_refine_ls_wR_factor_gt 0.1039
_refine_ls_wR_factor_ref 0.1118
_reflns_number_gt 4498
_reflns_number_total 5290
_reflns_threshold_expression I>2\s(I)
_cod_data_source_file cv2439.cif
_cod_data_source_block I
_cod_depositor_comments
;
The following automatic conversions were performed:
'_symmetry_cell_setting' value 'Triclinic' changed to 'triclinic'
according to '/home/saulius/struct/CIF-dictionaries/cif_core.dic'
dictionary named 'cif_core.dic' version 2.4.1 from
2010-06-29.

'_exptl_absorpt_correction_type' value 'Multi-scan' changed
to 'multi-scan' according to
'/home/saulius/struct/CIF-dictionaries/cif_core.dic' dictionary named
'cif_core.dic' version 2.4.1 from 2010-06-29.

Automatic conversion script
Id: cif_fix_enum 1527 2010-12-29 10:47:43Z saulius 

The following automatic conversions were performed:

'_symmetry_cell_setting' value 'Triclinic' changed to 'triclinic'
according to /home/saulius/struct/CIF-dictionaries/cif_core.dic
dictionary named 'cif_core.dic' version 2.4.1 from
2010-06-29.

'_exptl_absorpt_correction_type' value 'Multi-scan'
changed to 'multi-scan' according to
/home/saulius/struct/CIF-dictionaries/cif_core.dic dictionary named
'cif_core.dic' version 2.4.1 from 2010-06-29.

Automatic conversion script
Id: cif_fix_values 1715 2011-07-08 13:25:40Z adriana 
;
_cod_database_code 2219550
_cod_database_fobs_code 2219550

loop_
_symmetry_equiv_pos_as_xyz
'x, y, z'
'-x, -y, -z'

loop_
_atom_site_type_symbol
_atom_site_label
_atom_site_fract_x
_atom_site_fract_y
_atom_site_fract_z
_atom_site_U_iso_or_equiv
_atom_site_adp_type
_atom_site_calc_flag
_atom_site_refinement_flags
_atom_site_occupancy
O O1 0.23296(14) 1.11254(12) 0.12037(10) 0.0626(4) Uani d . 1
O O2 0.05010(12) 0.97536(12) 0.14730(9) 0.0516(3) Uani d . 1
O O3 0.34127(15) 0.89947(15) -0.01081(9) 0.0693(4) Uani d . 1
O O4 0.43868(18) 0.73840(17) -0.01654(10) 0.0826(5) Uani d . 1
O O5 0.89861(13) 0.81334(13) 0.32648(10) 0.0665(4) Uani d . 1
O O6 0.83342(17) 1.40874(13) 0.47301(9) 0.0727(4) Uani d . 1
N N1 0.41420(13) 0.96169(12) 0.20111(9) 0.0360(3) Uani d . 1
H H1 0.4247(19) 1.0180(18) 0.1586(13) 0.050(5) Uiso d . 1
C C2 0.26396(15) 0.91317(14) 0.19096(10) 0.0344(3) Uani d . 1
C C3 0.21203(15) 0.78623(14) 0.11656(10) 0.0351(3) Uani d . 1
H H3 0.1651 0.8153 0.0577 0.042 Uiso calc R 1
C C4 0.34889(15) 0.75799(14) 0.10697(10) 0.0352(3) Uani d . 1
H H4 0.3481 0.6642 0.1114 0.042 Uiso calc R 1
C C5 0.46471(14) 0.84462(14) 0.18892(9) 0.0333(3) Uani d . 1
H H5 0.4641 0.7975 0.2437 0.040 Uiso calc R 1
C C6 0.18470(16) 1.01459(14) 0.14978(10) 0.0393(3) Uani d . 1
C C7 -0.0397(2) 1.0629(2) 0.11332(17) 0.0759(6) Uani d . 1
H H7A -0.0355 1.1242 0.1632 0.114 Uiso calc R 1
H H7B -0.1348 1.0125 0.0873 0.114 Uiso calc R 1
H H7C -0.0087 1.1105 0.0668 0.114 Uiso calc R 1
C C8 0.24250(17) 0.88720(15) 0.28635(10) 0.0390(3) Uani d . 1
H H8A 0.1451 0.8427 0.2782 0.047 Uiso calc R 1
H H8B 0.3011 0.8292 0.3153 0.047 Uiso calc R 1
C C9 0.27898(17) 1.01341(15) 0.34880(10) 0.0421(4) Uani d . 1
C C10 0.4168(2) 1.0744(2) 0.39661(12) 0.0592(5) Uani d . 1
H H10 0.4893 1.0358 0.3923 0.071 Uiso calc R 1
C C11 0.4474(3) 1.1928(2) 0.45082(14) 0.0774(7) Uani d . 1
H H11 0.5404 1.2330 0.4827 0.093 Uiso calc R 1
C C12 0.3418(3) 1.2512(2) 0.45787(14) 0.0780(7) Uani d . 1
H H12 0.3632 1.3313 0.4936 0.094 Uiso calc R 1
C C13 0.2051(3) 1.1913(2) 0.41225(15) 0.0690(6) Uani d . 1
H H13 0.1329 1.2300 0.4173 0.083 Uiso calc R 1
C C14 0.1743(2) 1.07297(17) 0.35862(13) 0.0533(4) Uani d . 1
H H14 0.0808 1.0323 0.3283 0.064 Uiso calc R 1
C C15 0.11103(17) 0.66599(15) 0.13188(12) 0.0450(4) Uani d . 1
C C16 -0.02995(19) 0.64235(19) 0.08179(17) 0.0655(6) Uani d . 1
H H16 -0.0610 0.7028 0.0421 0.079 Uiso calc R 1
C C17 -0.1244(3) 0.5302(3) 0.0903(2) 0.0917(9) Uani d . 1
H H17 -0.2185 0.5149 0.0558 0.110 Uiso calc R 1
C C18 -0.0802(3) 0.4412(3) 0.1494(2) 0.0987(10) Uani d . 1
H H18 -0.1445 0.3664 0.1559 0.118 Uiso calc R 1
C C19 0.0593(3) 0.4625(2) 0.19912(17) 0.0898(9) Uani d U 1
H H19 0.0896 0.4015 0.2386 0.108 Uiso calc R 1
C C20 0.15546(12) 0.57555(12) 0.19041(7) 0.0653(5) Uani d U 1
H H20 0.2498 0.5899 0.2242 0.078 Uiso calc R 1
N N21 0.37621(12) 0.80108(12) 0.01871(7) 0.0463(3) Uani d . 1
C C22 0.61299(15) 0.86856(14) 0.18124(10) 0.0358(3) Uani d . 1
H H22 0.6225 0.9148 0.1273 0.043 Uiso calc R 1
C C23 0.68163(16) 0.74593(15) 0.18950(11) 0.0409(4) Uani d . 1
H H23 0.7200 0.7330 0.1382 0.049 Uiso calc R 1
C C24 0.79266(16) 0.82884(16) 0.27273(12) 0.0453(4) Uani d . 1
N N25 0.72602(13) 0.92975(12) 0.26579(9) 0.0400(3) Uani d . 1
C C26 0.60056(16) 0.61819(15) 0.21114(11) 0.0398(3) Uani d . 1
C C27 0.5883(2) 0.60247(17) 0.29894(12) 0.0544(4) Uani d . 1
H H27 0.6350 0.6700 0.3460 0.065 Uiso calc R 1
C C28 0.5075(2) 0.48762(19) 0.31760(14) 0.0665(6) Uani d . 1
H H28 0.4998 0.4789 0.3769 0.080 Uiso calc R 1
C C29 0.4386(2) 0.38636(18) 0.24931(14) 0.0612(5) Uani d . 1
H H29 0.3833 0.3097 0.2619 0.073 Uiso calc R 1
C C30 0.45205(19) 0.39919(17) 0.16239(13) 0.0543(4) Uani d . 1
H H30 0.4066 0.3306 0.1159 0.065 Uiso calc R 1
C C31 0.53301(17) 0.51375(16) 0.14369(12) 0.0468(4) Uani d . 1
H H31 0.5423 0.5208 0.0846 0.056 Uiso calc R 1
C C32 0.75777(15) 1.05282(15) 0.31897(10) 0.0387(3) Uani d . 1
C C33 0.81676(18) 1.06067(17) 0.41328(11) 0.0492(4) Uani d . 1
H H33 0.8368 0.9859 0.4408 0.059 Uiso calc R 1
C C34 0.84635(19) 1.17897(18) 0.46717(12) 0.0535(4) Uani d . 1
H H34 0.8872 1.1841 0.5306 0.064 Uiso calc R 1
C C35 0.81481(19) 1.28903(17) 0.42629(12) 0.0499(4) Uani d . 1
C C36 0.75824(19) 1.28152(17) 0.33134(12) 0.0519(4) Uani d . 1
H H36 0.7393 1.3564 0.3036 0.062 Uiso calc R 1
C C37 0.73000(17) 1.16421(16) 0.27817(11) 0.0449(4) Uani d . 1
H H37 0.6921 1.1598 0.2145 0.054 Uiso calc R 1
C C38 0.8872(3) 1.4202(2) 0.57069(15) 0.0889(8) Uani d . 1
H H38A 0.8229 1.3612 0.5954 0.133 Uiso calc R 1
H H38B 0.8980 1.5093 0.5949 0.133 Uiso calc R 1
H H38C 0.9769 1.3976 0.5878 0.133 Uiso calc R 1

loop_
_atom_site_aniso_label
_atom_site_aniso_U_11
_atom_site_aniso_U_22
_atom_site_aniso_U_33
_atom_site_aniso_U_12
_atom_site_aniso_U_13
_atom_site_aniso_U_23
O1 0.0623(8) 0.0387(7) 0.0866(10) 0.0095(6) 0.0213(7) 0.0223(6)
O2 0.0399(6) 0.0535(7) 0.0648(8) 0.0186(5) 0.0139(5) 0.0148(6)
O3 0.0656(9) 0.0890(10) 0.0612(8) 0.0237(8) 0.0238(7) 0.0355(8)
O4 0.0925(11) 0.1026(12) 0.0673(9) 0.0283(10) 0.0449(9) -0.0130(8)
O5 0.0401(7) 0.0584(8) 0.0846(10) 0.0125(6) -0.0084(6) 0.0024(7)
O6 0.1005(11) 0.0491(8) 0.0573(8) 0.0088(7) 0.0136(7) -0.0094(6)
N1 0.0327(7) 0.0317(7) 0.0411(7) 0.0024(5) 0.0109(5) 0.0018(5)
C2 0.0316(7) 0.0306(7) 0.0388(8) 0.0036(6) 0.0095(6) 0.0020(6)
C3 0.0315(7) 0.0329(8) 0.0378(8) 0.0040(6) 0.0083(6) 0.0006(6)
C4 0.0326(8) 0.0333(8) 0.0366(8) 0.0046(6) 0.0079(6) 0.0009(6)
C5 0.0318(7) 0.0334(7) 0.0320(7) 0.0040(6) 0.0078(6) 0.0028(6)
C6 0.0422(9) 0.0321(8) 0.0410(8) 0.0069(7) 0.0099(7) 0.0007(6)
C7 0.0667(13) 0.0884(16) 0.0871(15) 0.0484(12) 0.0209(11) 0.0243(12)
C8 0.0400(8) 0.0355(8) 0.0433(8) 0.0080(6) 0.0155(7) 0.0062(6)
C9 0.0494(9) 0.0405(8) 0.0364(8) 0.0042(7) 0.0174(7) 0.0052(6)
C10 0.0550(11) 0.0741(13) 0.0402(9) 0.0027(9) 0.0111(8) -0.0032(8)
C11 0.0784(15) 0.0843(16) 0.0468(11) -0.0218(13) 0.0156(10) -0.0148(10)
C12 0.121(2) 0.0534(12) 0.0555(12) -0.0122(13) 0.0460(13) -0.0123(9)
C13 0.1007(17) 0.0483(11) 0.0701(13) 0.0140(11) 0.0481(13) -0.0011(9)
C14 0.0611(11) 0.0469(10) 0.0563(10) 0.0085(8) 0.0278(9) 0.0004(8)
C15 0.0461(9) 0.0346(8) 0.0533(9) -0.0028(7) 0.0239(8) -0.0086(7)
C16 0.0402(10) 0.0508(11) 0.1018(16) -0.0018(8) 0.0269(10) -0.0182(10)
C17 0.0582(14) 0.0649(15) 0.147(3) -0.0187(12) 0.0532(15) -0.0343(16)
C18 0.112(2) 0.0620(15) 0.121(2) -0.0379(15) 0.080(2) -0.0239(15)
C19 0.143(3) 0.0435(11) 0.0733(15) -0.0174(12) 0.0472(16) -0.0008(10)
C20 0.0855(15) 0.0458(10) 0.0552(11) -0.0057(9) 0.0221(10) 0.0024(8)
N21 0.0357(7) 0.0606(9) 0.0356(7) 0.0024(6) 0.0071(6) -0.0049(6)
C22 0.0321(8) 0.0377(8) 0.0335(7) 0.0021(6) 0.0081(6) 0.0027(6)
C23 0.0353(8) 0.0430(9) 0.0446(8) 0.0088(7) 0.0128(7) -0.0002(7)
C24 0.0314(8) 0.0437(9) 0.0556(10) 0.0053(7) 0.0070(7) 0.0049(7)
N25 0.0313(6) 0.0392(7) 0.0417(7) 0.0039(5) 0.0021(5) 0.0000(5)
C26 0.0378(8) 0.0364(8) 0.0442(8) 0.0113(6) 0.0089(6) -0.0004(6)
C27 0.0722(12) 0.0402(9) 0.0420(9) 0.0042(8) 0.0101(8) -0.0016(7)
C28 0.0963(16) 0.0480(11) 0.0496(10) 0.0039(10) 0.0220(10) 0.0089(8)
C29 0.0716(13) 0.0393(10) 0.0695(13) 0.0046(9) 0.0220(10) 0.0065(8)
C30 0.0542(11) 0.0395(9) 0.0630(11) 0.0047(8) 0.0139(9) -0.0107(8)
C31 0.0459(9) 0.0468(9) 0.0470(9) 0.0100(7) 0.0147(7) -0.0069(7)
C32 0.0301(7) 0.0392(8) 0.0411(8) 0.0009(6) 0.0073(6) 0.0020(6)
C33 0.0527(10) 0.0442(9) 0.0423(9) 0.0062(8) 0.0038(7) 0.0067(7)
C34 0.0576(11) 0.0546(10) 0.0370(9) 0.0031(8) 0.0038(7) 0.0007(7)
C35 0.0508(10) 0.0430(9) 0.0480(9) -0.0006(8) 0.0117(8) -0.0037(7)
C36 0.0572(11) 0.0418(9) 0.0508(10) 0.0072(8) 0.0096(8) 0.0077(7)
C37 0.0459(9) 0.0437(9) 0.0373(8) 0.0029(7) 0.0056(7) 0.0050(7)
C38 0.131(2) 0.0645(14) 0.0560(13) -0.0010(14) 0.0233(13) -0.0162(10)

loop_
_atom_type_symbol
_atom_type_description
_atom_type_scat_dispersion_real
_atom_type_scat_dispersion_imag
_atom_type_scat_source
C C 0.0033 0.0016 'International Tables Vol C Tables 4.2.6.8 and 6.1.1.4'
H H 0.0000 0.0000 'International Tables Vol C Tables 4.2.6.8 and 6.1.1.4'
N N 0.0061 0.0033 'International Tables Vol C Tables 4.2.6.8 and 6.1.1.4'
O O 0.0106 0.0060 'International Tables Vol C Tables 4.2.6.8 and 6.1.1.4'

loop_
_geom_angle_atom_site_label_1
_geom_angle_atom_site_label_2
_geom_angle_atom_site_label_3
_geom_angle
C6 O2 C7 117.27(15)
C35 O6 C38 117.72(16)
C5 N1 C2 105.14(11)
C5 N1 H1 112.7(12)
C2 N1 H1 109.2(12)
N1 C2 C6 109.82(12)
N1 C2 C8 109.67(12)
C6 C2 C8 109.45(12)
N1 C2 C3 105.46(11)
C6 C2 C3 107.03(11)
C8 C2 C3 115.26(11)
C15 C3 C4 113.48(12)
C15 C3 C2 119.09(12)
C4 C3 C2 103.76(11)
C15 C3 H3 106.6
C4 C3 H3 106.6
C2 C3 H3 106.6
N21 C4 C3 111.73(12)
N21 C4 C5 108.44(11)
C3 C4 C5 104.15(11)
N21 C4 H4 110.8
C3 C4 H4 110.8
C5 C4 H4 110.8
N1 C5 C22 115.85(12)
N1 C5 C4 104.92(11)
C22 C5 C4 115.49(12)
N1 C5 H5 106.6
C22 C5 H5 106.6
C4 C5 H5 106.6
O1 C6 O2 124.43(15)
O1 C6 C2 125.63(15)
O2 C6 C2 109.88(12)
O2 C7 H7A 109.5
O2 C7 H7B 109.5
H7A C7 H7B 109.5
O2 C7 H7C 109.5
H7A C7 H7C 109.5
H7B C7 H7C 109.5
C9 C8 C2 111.98(12)
C9 C8 H8A 109.2
C2 C8 H8A 109.2
C9 C8 H8B 109.2
C2 C8 H8B 109.2
H8A C8 H8B 107.9
C14 C9 C10 117.83(16)
C14 C9 C8 120.43(15)
C10 C9 C8 121.74(16)
C9 C10 C11 120.4(2)
C9 C10 H10 119.8
C11 C10 H10 119.8
C12 C11 C10 120.6(2)
C12 C11 H11 119.7
C10 C11 H11 119.7
C13 C12 C11 119.76(19)
C13 C12 H12 120.1
C11 C12 H12 120.1
C12 C13 C14 119.7(2)
C12 C13 H13 120.1
C14 C13 H13 120.1
C13 C14 C9 121.67(19)
C13 C14 H14 119.2
C9 C14 H14 119.2
C20 C15 C16 119.00(15)
C20 C15 C3 122.10(14)
C16 C15 C3 118.82(17)
C17 C16 C15 120.7(2)
C17 C16 H16 119.7
C15 C16 H16 119.7
C18 C17 C16 120.2(3)
C18 C17 H17 119.9
C16 C17 H17 119.9
C17 C18 C19 120.0(2)
C17 C18 H18 120.0
C19 C18 H18 120.0
C18 C19 C20 120.0(2)
C18 C19 H19 120.0
C20 C19 H19 120.0
C15 C20 C19 120.13(17)
C15 C20 H20 119.9
C19 C20 H20 119.9
O4 N21 O3 123.59(14)
O4 N21 C4 117.29(14)
O3 N21 C4 119.01(12)
N25 C22 C5 115.57(12)
N25 C22 C23 86.76(11)
C5 C22 C23 116.52(12)
N25 C22 H22 111.9
C5 C22 H22 111.9
C23 C22 H22 111.9
C26 C23 C24 114.59(13)
C26 C23 C22 118.28(12)
C24 C23 C22 84.95(11)
C26 C23 H23 112.1
C24 C23 H23 112.1
C22 C23 H23 112.1
O5 C24 N25 132.13(16)
O5 C24 C23 134.79(16)
N25 C24 C23 93.07(12)
C24 N25 C32 132.30(13)
C24 N25 C22 95.07(12)
C32 N25 C22 132.58(12)
C27 C26 C31 117.78(15)
C27 C26 C23 120.89(14)
C31 C26 C23 121.31(14)
C28 C27 C26 120.84(16)
C28 C27 H27 119.6
C26 C27 H27 119.6
C29 C28 C27 120.53(18)
C29 C28 H28 119.7
C27 C28 H28 119.7
C30 C29 C28 119.38(17)
C30 C29 H29 120.3
C28 C29 H29 120.3
C29 C30 C31 120.16(16)
C29 C30 H30 119.9
C31 C30 H30 119.9
C30 C31 C26 121.27(16)
C30 C31 H31 119.4
C26 C31 H31 119.4
C37 C32 C33 119.64(15)
C37 C32 N25 121.12(14)
C33 C32 N25 119.24(14)
C32 C33 C34 120.50(16)
C32 C33 H33 119.8
C34 C33 H33 119.8
C35 C34 C33 119.57(16)
C35 C34 H34 120.2
C33 C34 H34 120.2
O6 C35 C34 124.53(16)
O6 C35 C36 115.68(16)
C34 C35 C36 119.79(16)
C37 C36 C35 120.38(16)
C37 C36 H36 119.8
C35 C36 H36 119.8
C36 C37 C32 120.09(15)
C36 C37 H37 120.0
C32 C37 H37 120.0
O6 C38 H38A 109.5
O6 C38 H38B 109.5
H38A C38 H38B 109.5
O6 C38 H38C 109.5
H38A C38 H38C 109.5
H38B C38 H38C 109.5

loop_
_geom_bond_atom_site_label_1
_geom_bond_atom_site_label_2
_geom_bond_distance
O1 C6 1.1896(19)
O2 C6 1.3307(19)
O2 C7 1.436(2)
O3 N21 1.2154(17)
O4 N21 1.2098(18)
O5 C24 1.203(2)
O6 C35 1.364(2)
O6 C38 1.421(3)
N1 C5 1.4482(19)
N1 C2 1.4642(18)
N1 H1 0.898(19)
C2 C6 1.513(2)
C2 C8 1.546(2)
C2 C3 1.6036(19)
C3 C15 1.507(2)
C3 C4 1.528(2)
C3 H3 0.9800
C4 N21 1.5040(18)
C4 C5 1.5491(19)
C4 H4 0.9800
C5 C22 1.512(2)
C5 H5 0.9800
C7 H7A 0.9600
C7 H7B 0.9600
C7 H7C 0.9600
C8 C9 1.509(2)
C8 H8A 0.9700
C8 H8B 0.9700
C9 C14 1.382(2)
C9 C10 1.383(2)
C10 C11 1.386(3)
C10 H10 0.9300
C11 C12 1.371(4)
C11 H11 0.9300
C12 C13 1.365(3)
C12 H12 0.9300
C13 C14 1.381(3)
C13 H13 0.9300
C14 H14 0.9300
C15 C20 1.377(2)
C15 C16 1.387(3)
C16 C17 1.377(3)
C16 H16 0.9300
C17 C18 1.370(4)
C17 H17 0.9300
C18 C19 1.375(4)
C18 H18 0.9300
C19 C20 1.394(2)
C19 H19 0.9300
C20 H20 0.9300
C22 N25 1.4773(18)
C22 C23 1.577(2)
C22 H22 0.9800
C23 C26 1.504(2)
C23 C24 1.526(2)
C23 H23 0.9800
C24 N25 1.361(2)
N25 C32 1.417(2)
C26 C27 1.383(2)
C26 C31 1.384(2)
C27 C28 1.383(3)
C27 H27 0.9300
C28 C29 1.372(3)
C28 H28 0.9300
C29 C30 1.370(3)
C29 H29 0.9300
C30 C31 1.382(2)
C30 H30 0.9300
C31 H31 0.9300
C32 C37 1.379(2)
C32 C33 1.381(2)
C33 C34 1.384(2)
C33 H33 0.9300
C34 C35 1.378(3)
C34 H34 0.9300
C35 C36 1.387(2)
C36 C37 1.372(2)
C36 H36 0.9300
C37 H37 0.9300
C38 H38A 0.9600
C38 H38B 0.9600
C38 H38C 0.9600

loop_
_geom_hbond_atom_site_label_D
_geom_hbond_atom_site_label_H
_geom_hbond_atom_site_label_A
_geom_hbond_site_symmetry_A
_geom_hbond_distance_DH
_geom_hbond_distance_HA
_geom_hbond_distance_DA
_geom_hbond_angle_DHA
N1 H1 O1 1 0.898(19) 2.314(18) 2.7378(18) 108.7(14)
C7 H7B O3 2_575 0.96 2.48 3.145(2) 126.4
C14 H14 O5 1_455 0.93 2.60 3.359(2) 138.9
C30 H30 O1 1_545 0.93 2.57 3.240(2) 128.9

loop_
_geom_torsion_atom_site_label_1
_geom_torsion_atom_site_label_2
_geom_torsion_atom_site_label_3
_geom_torsion_atom_site_label_4
_geom_torsion
C5 N1 C2 C6 -148.46(12)
C5 N1 C2 C8 91.23(13)
C5 N1 C2 C3 -33.45(14)
N1 C2 C3 C15 139.14(14)
C6 C2 C3 C15 -103.94(15)
C8 C2 C3 C15 18.03(19)
N1 C2 C3 C4 11.85(14)
C6 C2 C3 C4 128.77(12)
C8 C2 C3 C4 -109.26(13)
C15 C3 C4 N21 124.95(13)
C2 C3 C4 N21 -104.33(12)
C15 C3 C4 C5 -118.20(13)
C2 C3 C4 C5 12.52(14)
C2 N1 C5 C22 170.75(12)
C2 N1 C5 C4 42.13(14)
N21 C4 C5 N1 85.54(13)
C3 C4 C5 N1 -33.58(14)
N21 C4 C5 C22 -43.29(16)
C3 C4 C5 C22 -162.40(12)
C7 O2 C6 O1 -5.1(3)
C7 O2 C6 C2 177.64(15)
N1 C2 C6 O1 7.7(2)
C8 C2 C6 O1 128.15(17)
C3 C2 C6 O1 -106.30(18)
N1 C2 C6 O2 -175.08(12)
C8 C2 C6 O2 -54.63(16)
C3 C2 C6 O2 70.92(15)
N1 C2 C8 C9 67.48(16)
C6 C2 C8 C9 -53.05(16)
C3 C2 C8 C9 -173.72(12)
C2 C8 C9 C14 98.48(17)
C2 C8 C9 C10 -80.41(19)
C14 C9 C10 C11 -1.3(3)
C8 C9 C10 C11 177.64(16)
C9 C10 C11 C12 0.0(3)
C10 C11 C12 C13 1.0(3)
C11 C12 C13 C14 -0.6(3)
C12 C13 C14 C9 -0.7(3)
C10 C9 C14 C13 1.7(3)
C8 C9 C14 C13 -177.26(16)
C4 C3 C15 C20 41.98(19)
C2 C3 C15 C20 -80.61(18)
C4 C3 C15 C16 -134.62(15)
C2 C3 C15 C16 102.79(17)
C20 C15 C16 C17 0.0(3)
C3 C15 C16 C17 176.73(17)
C15 C16 C17 C18 0.8(3)
C16 C17 C18 C19 -1.2(4)
C17 C18 C19 C20 0.9(4)
C16 C15 C20 C19 -0.3(2)
C3 C15 C20 C19 -176.93(16)
C18 C19 C20 C15 -0.1(3)
C3 C4 N21 O4 -148.71(14)
C5 C4 N21 O4 97.06(16)
C3 C4 N21 O3 34.86(17)
C5 C4 N21 O3 -79.36(16)
N1 C5 C22 N25 67.52(16)
C4 C5 C22 N25 -169.25(12)
N1 C5 C22 C23 167.24(12)
C4 C5 C22 C23 -69.53(16)
N25 C22 C23 C26 112.64(14)
C5 C22 C23 C26 -4.42(19)
N25 C22 C23 C24 -2.62(11)
C5 C22 C23 C24 -119.68(13)
C26 C23 C24 O5 62.9(3)
C22 C23 C24 O5 -178.2(2)
C26 C23 C24 N25 -116.01(14)
C22 C23 C24 N25 2.85(12)
O5 C24 N25 C32 0.4(3)
C23 C24 N25 C32 179.33(15)
O5 C24 N25 C22 178.0(2)
C23 C24 N25 C22 -3.04(12)
C5 C22 N25 C24 120.89(14)
C23 C22 N25 C24 2.94(12)
C5 C22 N25 C32 -61.5(2)
C23 C22 N25 C32 -179.44(16)
C24 C23 C26 C27 23.7(2)
C22 C23 C26 C27 -74.1(2)
C24 C23 C26 C31 -157.88(15)
C22 C23 C26 C31 104.29(17)
C31 C26 C27 C28 -2.0(3)
C23 C26 C27 C28 176.51(17)
C26 C27 C28 C29 0.5(3)
C27 C28 C29 C30 0.9(3)
C28 C29 C30 C31 -0.7(3)
C29 C30 C31 C26 -0.8(3)
C27 C26 C31 C30 2.1(3)
C23 C26 C31 C30 -176.33(15)
C24 N25 C32 C37 143.82(17)
C22 N25 C32 C37 -33.0(2)
C24 N25 C32 C33 -36.6(2)
C22 N25 C32 C33 146.66(16)
C37 C32 C33 C34 0.9(3)
N25 C32 C33 C34 -178.74(15)
C32 C33 C34 C35 0.9(3)
C38 O6 C35 C34 -0.9(3)
C38 O6 C35 C36 178.2(2)
C33 C34 C35 O6 176.89(17)
C33 C34 C35 C36 -2.2(3)
O6 C35 C36 C37 -177.39(16)
C34 C35 C36 C37 1.8(3)
C35 C36 C37 C32 0.0(3)
C33 C32 C37 C36 -1.3(2)
N25 C32 C37 C36 178.29(15)
